data_2000788
loop_
_publ_author_name
'Maniukiewicz, W.'
'Bukowska-Strzy\.zewska, M.'

_publ_section_title
;
 Structure of 2-hydroxy-1-naphthaldehyde
;
_journal_issue 7
_journal_name_full 'Acta Crystallographica Section C'
_journal_page_first 1324
_journal_page_last 1326
_journal_paper_doi 10.1107/S0108270191013628
_journal_volume 48
_journal_year 1992
_chemical_formula_sum 'C11 H8 O2'
_chemical_formula_weight 172.18
_space_group_IT_number 14
_space_group_name_Hall '-P 2yn'
_space_group_name_H-M_alt 'P 1 21/n 1'
_symmetry_cell_setting monoclinic
_symmetry_space_group_name_H-M 'P 1 21/n 1'
_cell_angle_alpha 90
_cell_angle_beta 98.400(10)
_cell_angle_gamma 90
_cell_formula_units_Z 4
_cell_length_a 5.6300(10)
_cell_length_b 9.341(2)
_cell_length_c 15.531(3)
_cell_volume 808.0(3)
_diffrn_radiation_type Cu
_diffrn_radiation_wavelength 1.54178
_exptl_absorpt_coefficient_mu 0.75
_exptl_crystal_density_diffrn 1.415
_exptl_crystal_density_meas 1.41
_exptl_crystal_F_000 360
_cod_data_source_file al0517.cif
_cod_data_source_block al0517a
_cod_original_sg_symbol_H-M 'P 21/n'
_cod_database_code 2000788

loop_
_space_group_symop_id
_space_group_symop_operation_xyz
1 x,y,z
2 -x+1/2,y+1/2,-z+1/2
3 -x,-y,-z
4 x+1/2,-y+1/2,z+1/2

loop_
_atom_site_label
_atom_site_fract_x
_atom_site_fract_y
_atom_site_fract_z
_atom_site_U_iso_or_equiv
O1 .2259(3) .0924(2) .05347(9) .0617(3)
O2 -.1255(3) .2018(2) .11921(10) .0733(3)
C1 -.0335(3) .2720(2) -.01890(10) .0404(3)
C2 .1565(3) .1775(2) -.01568(11) .0433(3)
C3 .2913(3) .1668(2) -.08502(12) .0487(3)
C4 .2349(3) .2517(2) -.15636(11) .0444(3)
C5 -.0136(3) .4382(2) -.23770(11) .0463(3)
C6 -.1967(3) .5337(2) -.24446(12) .0515(3)
C7 -.3327(4) .5467(2) -.17614(13) .0537(3)
C8 -.2813(3) .4642(2) -.10313(11) .0490(3)
C9 -.0939(3) .3631(2) -.09377(10) .0375(3)
C10 .0442(3) .3514(2) -.16319(10) .0380(3)
C11 -.1735(3) .2757(2) .05577(11) .0491(3)
H1 .0820(5) .1047(5) .0909(5) .1093(5)
H3 .4265(5) .1017(5) -.0784(5) .0412(5)
H4 .3394(5) .2446(5) -.2046(5) .0655(5)
H5 .0700(5) .4252(5) -.2861(5) .0520(5)
H6 -.2450(5) .5963(5) -.2926(5) .0816(5)
H7 -.4723(5) .6195(5) -.1838(5) .0490(5)
H8 -.3811(5) .4725(5) -.0569(5) .0674(5)
H11 -.2906(5) .3359(5) .0481(5) .0565(5)

loop_
_geom_bond_atom_site_label_1
_geom_bond_atom_site_label_2
_geom_bond_distance
O1 C2 1.348(2)
O2 C11 1.201(2)
C1 C2 1.382(3)
C1 C9 1.441(2)
C1 C11 1.495(2)
C2 C3 1.408(2)
C3 C4 1.363(2)
C4 C10 1.414(3)
C5 C6 1.356(3)
C5 C10 1.411(2)
C6 C7 1.403(3)
C7 C8 1.366(2)
C8 C9 1.408(3)
C9 C10 1.422(2)
